data_4083802
loop_
_publ_author_name
'Patra, Sanjib K.'
'Bera, Jitendra K.'

_publ_section_title
;
 Axial Interaction of the [Ru2(CO)4]2+Core with the Aryl C&#x2212;H
 Bond:&#x00A0; Route to Cyclometalated Compounds Involving a
 Metal&#x2212;Metal-Bonded Diruthenium Unit
;
_journal_issue 26
_journal_name_full Organometallics
_journal_page_first 6054
_journal_paper_doi 10.1021/om060774+
_journal_volume 25
_journal_year 2006
_chemical_formula_sum 'C47 H42 B2 Cl6 F8 N6 O4 Rh2'
_chemical_formula_weight 1347.01
_chemical_name_systematic
; 
 ? 
;
_space_group_IT_number 14
_symmetry_cell_setting monoclinic
_symmetry_space_group_name_Hall '-P 2ybc'
_symmetry_space_group_name_H-M 'P 1 21/c 1'
_atom_sites_solution_hydrogens geom
_atom_sites_solution_primary direct
_atom_sites_solution_secondary difmap
_audit_creation_method SHELXL-97
_cell_angle_alpha 90.00
_cell_angle_beta 95.951(3)
_cell_angle_gamma 90.00
_cell_formula_units_Z 4
_cell_length_a 11.6974(17)
_cell_length_b 22.563(3)
_cell_length_c 21.130(3)
_cell_measurement_temperature 100(2)
_cell_volume 5546.8(13)
_computing_cell_refinement 'Bruker SAINT'
_computing_data_collection 'Bruker APEX'
_computing_data_reduction 'Bruker SAINT'
_computing_molecular_graphics ORTEP
_computing_publication_material ciftab
_computing_structure_refinement 'SHELXL-97 (Sheldrick, 1997)'
_computing_structure_solution 'SHELXS-97 (Sheldrick, 1990)'
_diffrn_ambient_temperature 100(2)
_diffrn_measured_fraction_theta_full 0.980
_diffrn_measured_fraction_theta_max 0.980
_diffrn_radiation_monochromator graphite
_diffrn_radiation_source 'fine-focus sealed tube'
_diffrn_radiation_type MoK\a
_diffrn_radiation_wavelength 0.71073
_diffrn_reflns_av_R_equivalents 0.0794
_diffrn_reflns_av_sigmaI/netI 0.1103
_diffrn_reflns_limit_h_max 15
_diffrn_reflns_limit_h_min -15
_diffrn_reflns_limit_k_max 26
_diffrn_reflns_limit_k_min -30
_diffrn_reflns_limit_l_max 28
_diffrn_reflns_limit_l_min -23
_diffrn_reflns_number 36413
_diffrn_reflns_theta_full 28.34
_diffrn_reflns_theta_max 28.34
_diffrn_reflns_theta_min 1.94
_exptl_absorpt_coefficient_mu 0.958
_exptl_absorpt_correction_T_max 0.8315
_exptl_absorpt_correction_T_min 0.7620
_exptl_absorpt_correction_type multi-scan
_exptl_absorpt_process_details SADABS
_exptl_crystal_colour red
_exptl_crystal_density_diffrn 1.613
_exptl_crystal_density_method 'not measured'
_exptl_crystal_description block
_exptl_crystal_F_000 2688
_exptl_crystal_size_max 0.30
_exptl_crystal_size_mid 0.20
_exptl_crystal_size_min 0.20
_refine_diff_density_max 1.886
_refine_diff_density_min -1.151
_refine_diff_density_rms 0.168
_refine_ls_extinction_method none
_refine_ls_goodness_of_fit_ref 1.067
_refine_ls_hydrogen_treatment constr
_refine_ls_matrix_type full
_refine_ls_number_parameters 680
_refine_ls_number_reflns 13579
_refine_ls_number_restraints 0
_refine_ls_restrained_S_all 1.067
_refine_ls_R_factor_all 0.1353
_refine_ls_R_factor_gt 0.0866
_refine_ls_shift/su_max 0.002
_refine_ls_shift/su_mean 0.000
_refine_ls_structure_factor_coef Fsqd
_refine_ls_weighting_details 'calc w=1/[\s^2^(Fo^2^)+(0.0624P)^2^+31.7510P] where P=(Fo^2^+2Fc^2^)/3'
_refine_ls_weighting_scheme calc
_refine_ls_wR_factor_gt 0.1777
_refine_ls_wR_factor_ref 0.2016
_reflns_number_gt 8697
_reflns_number_total 13579
_reflns_threshold_expression >2sigma(I)
_cod_data_source_file om060774%2Bsi20060920_061710.cif
_cod_data_source_block compound7
_cod_depositor_comments
;
The following automatic conversions were performed:

'_symmetry_cell_setting' value 'Monoclinic' changed to 'monoclinic'
according to
/usr/data/users/saulius/automatic-downloads/retrospective/ACS/lib/dictionaries/cif_core.dic
dictionary named 'cif_core.dic' version 2.4.2 from 2011-04-26.

Automatic conversion script
Id: cif_fix_values 2281 2013-09-26 08:29:07Z andrius 

The following automatic conversions were performed:

'_refine_ls_hydrogen_treatment' value 'constrained' was replaced with
the value 'constr' as specified in the replacement file
'src/cod-tools/trunk/data/replacement-values/replacement_values.lst'.

Automatic conversion script
Id: cif_fix_values 5376 2017-05-30 11:51:03Z andrius 
;
_cod_original_cell_volume 5546.8(14)
_cod_original_sg_symbol_H-M 'P 21/c'
_cod_database_code 4083802

loop_
_symmetry_equiv_pos_as_xyz
'x, y, z'
'-x, y+1/2, -z+1/2'
'-x, -y, -z'
'x, -y-1/2, z-1/2'

loop_
_atom_site_label
_atom_site_type_symbol
_atom_site_fract_x
_atom_site_fract_y
_atom_site_fract_z
_atom_site_U_iso_or_equiv
_atom_site_adp_type
_atom_site_occupancy
_atom_site_symmetry_multiplicity
_atom_site_calc_flag
_atom_site_refinement_flags
Rh1 Rh 0.12773(4) 0.41600(2) 0.68427(3) 0.02055(14) Uani 1 1 d .
Rh2 Rh 0.14647(5) 0.40558(2) 0.80084(3) 0.02366(15) Uani 1 1 d .
O4 O 0.3165(4) 0.3990(2) 0.7941(2) 0.0256(11) Uani 1 1 d .
O1 O 0.1232(4) 0.5052(2) 0.6992(2) 0.0274(11) Uani 1 1 d .
O3 O 0.3008(4) 0.4205(2) 0.6905(2) 0.0276(11) Uani 1 1 d .
O2 O 0.1632(4) 0.4956(2) 0.8058(2) 0.0288(11) Uani 1 1 d .
N1 N 0.1400(5) 0.3259(2) 0.6774(3) 0.0246(13) Uani 1 1 d .
N2 N 0.1281(5) 0.3178(3) 0.7905(3) 0.0317(15) Uani 1 1 d .
N3 N 0.1339(5) 0.4385(2) 0.5834(3) 0.0229(12) Uani 1 1 d .
C40 C -0.1618(7) 0.2866(3) 0.5738(4) 0.0378(19) Uani 1 1 d .
H40 H -0.1084 0.3032 0.6059 0.045 Uiso 1 1 calc R
C34 C 0.0777(6) 0.4380(3) 0.4693(3) 0.0233(14) Uani 1 1 d .
C35 C 0.0647(5) 0.4164(3) 0.5314(3) 0.0228(14) Uani 1 1 d .
N4 N -0.0117(5) 0.3744(2) 0.5428(3) 0.0239(12) Uani 1 1 d .
C3 C 0.3588(5) 0.4094(3) 0.7425(3) 0.0227(14) Uani 1 1 d .
C1 C 0.1440(6) 0.5259(3) 0.7550(4) 0.0265(16) Uani 1 1 d .
C31 C 0.2080(6) 0.4802(3) 0.5734(4) 0.0268(15) Uani 1 1 d .
H31 H 0.2542 0.4956 0.6093 0.032 Uiso 1 1 calc R
C38 C -0.0785(6) 0.3515(3) 0.4954(3) 0.0243(15) Uani 1 1 d .
C36 C 0.0042(6) 0.4134(3) 0.4195(4) 0.0306(16) Uani 1 1 d .
H36 H 0.0086 0.4267 0.3771 0.037 Uiso 1 1 calc R
C48 C -0.2383(6) 0.2811(3) 0.4648(4) 0.0311(17) Uani 1 1 d .
H48 H -0.2389 0.2944 0.4221 0.037 Uiso 1 1 calc R
C4 C 0.4865(6) 0.4093(4) 0.7435(4) 0.0400(19) Uani 1 1 d .
H4A H 0.5094 0.3802 0.7128 0.060 Uiso 1 1 calc R
H4B H 0.5213 0.3989 0.7863 0.060 Uiso 1 1 calc R
H4C H 0.5127 0.4488 0.7322 0.060 Uiso 1 1 calc R
C11 C 0.1545(7) 0.2986(4) 0.6260(4) 0.043(2) Uani 1 1 d .
H11 H 0.1703 0.3218 0.5905 0.052 Uiso 1 1 calc R
C18 C 0.1136(7) 0.2848(4) 0.8387(4) 0.044(2) Uani 1 1 d .
C37 C -0.0720(6) 0.3715(3) 0.4308(3) 0.0290(16) Uani 1 1 d .
H37 H -0.1214 0.3551 0.3968 0.035 Uiso 1 1 calc R
C14 C 0.1172(7) 0.2290(4) 0.7262(5) 0.043(2) Uani 1 1 d .
C32 C 0.2241(6) 0.5036(3) 0.5132(3) 0.0267(16) Uani 1 1 d .
H32 H 0.2797 0.5337 0.5092 0.032 Uiso 1 1 calc R
C33 C 0.1598(6) 0.4830(3) 0.4613(3) 0.0268(15) Uani 1 1 d .
H33 H 0.1692 0.4982 0.4202 0.032 Uiso 1 1 calc R
C12 C 0.1489(7) 0.2363(4) 0.6178(5) 0.045(2) Uani 1 1 d .
H12 H 0.1614 0.2191 0.5780 0.055 Uiso 1 1 calc R
C15 C 0.1276(7) 0.2907(4) 0.7309(4) 0.039(2) Uani 1 1 d .
C39 C -0.1605(6) 0.3053(3) 0.5111(3) 0.0275(16) Uani 1 1 d .
C24 C -0.0954(9) 0.4065(4) 1.0633(4) 0.051(2) Uani 1 1 d .
H24 H -0.1652 0.4089 1.0824 0.061 Uiso 1 1 calc R
C2 C 0.1487(7) 0.5913(3) 0.7611(4) 0.0385(19) Uani 1 1 d .
H2A H 0.1353 0.6093 0.7188 0.058 Uiso 1 1 calc R
H2B H 0.2246 0.6031 0.7812 0.058 Uiso 1 1 calc R
H2C H 0.0894 0.6046 0.7874 0.058 Uiso 1 1 calc R
C42 C -0.3215(7) 0.2198(4) 0.5436(4) 0.041(2) Uani 1 1 d .
C21 C 0.2028(8) 0.4015(4) 0.9637(5) 0.058(3) Uani 1 1 d .
H21 H 0.2641 0.4288 0.9731 0.069 Uiso 1 1 calc R
C28 C 0.0255(8) 0.3188(4) 0.9382(4) 0.047(2) Uani 1 1 d .
H28 H -0.0308 0.2885 0.9319 0.057 Uiso 1 1 calc R
C41 C -0.2390(8) 0.2446(4) 0.5906(4) 0.044(2) Uani 1 1 d .
H41 H -0.2370 0.2321 0.6336 0.053 Uiso 1 1 calc R
C16 C 0.0997(7) 0.1966(4) 0.7830(5) 0.051(3) Uani 1 1 d .
H16 H 0.0915 0.1547 0.7814 0.061 Uiso 1 1 calc R
C47 C -0.3946(7) 0.2107(4) 0.4314(4) 0.041(2) Uani 1 1 d .
H47 H -0.3929 0.2221 0.3882 0.049 Uiso 1 1 calc R
C13 C 0.1268(7) 0.2032(4) 0.6644(5) 0.042(2) Uani 1 1 d .
H13 H 0.1168 0.1617 0.6582 0.051 Uiso 1 1 calc R
C25 C -0.0792(9) 0.3657(5) 1.0202(5) 0.065(3) Uani 1 1 d .
H25 H -0.1382 0.3370 1.0116 0.078 Uiso 1 1 calc R
C19 C 0.1140(8) 0.3203(4) 0.9000(4) 0.043(2) Uani 1 1 d .
C43 C -0.3176(7) 0.2366(4) 0.4792(4) 0.0366(18) Uani 1 1 d .
C27 C 0.1061(9) 0.4023(5) 1.0006(5) 0.056(3) Uani 1 1 d .
C17 C 0.0952(7) 0.2241(4) 0.8361(5) 0.048(2) Uani 1 1 d .
H17 H 0.0794 0.2030 0.8732 0.057 Uiso 1 1 calc R
C44 C -0.4017(8) 0.1769(5) 0.5583(5) 0.060(3) Uani 1 1 d .
H44 H -0.4047 0.1649 0.6012 0.073 Uiso 1 1 calc R
C45 C -0.4748(10) 0.1526(5) 0.5114(6) 0.074(3) Uani 1 1 d .
H45 H -0.5292 0.1238 0.5219 0.088 Uiso 1 1 calc R
C20 C 0.2065(7) 0.3629(4) 0.9166(4) 0.043(2) Uani 1 1 d .
H20 H 0.2713 0.3630 0.8929 0.052 Uiso 1 1 calc R
C26 C 0.0163(8) 0.3609(4) 0.9863(4) 0.049(2) Uani 1 1 d .
C23 C -0.0003(10) 0.4477(5) 1.0801(5) 0.068(3) Uani 1 1 d .
H23 H -0.0084 0.4773 1.1113 0.082 Uiso 1 1 calc R
B1 B 0.2129(9) 0.7367(4) 0.2244(5) 0.042(2) Uani 1 1 d .
N5 N -0.0418(5) 0.4117(2) 0.6760(3) 0.0252(12) Uani 1 1 d .
N6 N -0.0169(5) 0.4129(3) 0.8174(3) 0.0280(13) Uani 1 1 d .
C5 C -0.1383(6) 0.4073(3) 0.6691(3) 0.0253(15) Uani 1 1 d .
Cl4S Cl 0.39919(19) 0.24427(12) 0.80504(14) 0.0645(7) Uani 1 1 d .
F12 F 0.1376(5) 0.7184(3) 0.2636(3) 0.0745(19) Uani 1 1 d .
F14 F 0.3073(5) 0.6982(2) 0.2266(3) 0.0613(15) Uani 1 1 d .
F13 F 0.2583(6) 0.7892(3) 0.2422(7) 0.178(6) Uani 1 1 d .
C6 C -0.2626(6) 0.4005(4) 0.6581(4) 0.0365(18) Uani 1 1 d .
H6A H -0.2849 0.3935 0.6128 0.055 Uiso 1 1 calc R
H6B H -0.2999 0.4367 0.6714 0.055 Uiso 1 1 calc R
H6C H -0.2867 0.3669 0.6829 0.055 Uiso 1 1 calc R
F24 F 0.1174(5) 0.4467(3) 1.2216(3) 0.0746(19) Uani 1 1 d .
C8 C -0.2180(6) 0.4134(4) 0.8585(4) 0.0379(19) Uani 1 1 d .
H8A H -0.2087 0.4089 0.9049 0.057 Uiso 1 1 calc R
H8B H -0.2643 0.3805 0.8394 0.057 Uiso 1 1 calc R
H8C H -0.2568 0.4510 0.8472 0.057 Uiso 1 1 calc R
C7 C -0.1049(7) 0.4130(3) 0.8346(3) 0.0300(16) Uani 1 1 d .
Cl5S Cl 0.5244(2) 0.51753(14) 0.58620(13) 0.0679(8) Uani 1 1 d .
Cl3S Cl 0.4387(3) 0.26450(16) 0.67559(16) 0.0841(9) Uani 1 1 d .
F23 F 0.2823(4) 0.3960(2) 1.2418(2) 0.0486(12) Uani 1 1 d .
F21 F 0.2045(5) 0.4437(3) 1.3196(2) 0.0582(14) Uani 1 1 d .
F22 F 0.2864(5) 0.4954(2) 1.2470(3) 0.0669(16) Uani 1 1 d .
B2 B 0.2225(8) 0.4458(4) 1.2573(4) 0.034(2) Uani 1 1 d .
C2S C 0.4609(7) 0.2139(4) 0.7404(5) 0.052(2) Uani 1 1 d .
H2S1 H 0.4247 0.1752 0.7285 0.062 Uiso 1 1 calc R
H2S2 H 0.5442 0.2073 0.7518 0.062 Uiso 1 1 calc R
C22 C 0.1003(8) 0.4447(4) 1.0519(4) 0.045(2) Uani 1 1 d .
H22 H 0.1638 0.4695 1.0655 0.053 Uiso 1 1 calc R
C3S C 0.5287(9) 0.5742(5) 0.6408(6) 0.073(3) Uani 1 1 d .
H3S1 H 0.5887 0.6030 0.6314 0.088 Uiso 1 1 calc R
H3S2 H 0.5509 0.5579 0.6838 0.088 Uiso 1 1 calc R
C46 C -0.4714(9) 0.1693(5) 0.4471(6) 0.071(3) Uani 1 1 d .
H46 H -0.5229 0.1517 0.4148 0.085 Uiso 1 1 calc R
Cl6S Cl 0.3983(2) 0.61138(13) 0.6409(2) 0.0943(12) Uani 1 1 d .
F11 F 0.1602(7) 0.7378(5) 0.1652(3) 0.150(5) Uani 1 1 d .
Cl2S Cl -0.5659(4) 0.37174(16) 0.5539(2) 0.1126(14) Uani 1 1 d .
Cl1S Cl -0.7143(3) 0.3018(2) 0.4718(2) 0.1318(18) Uani 1 1 d .
C1S C -0.5628(16) 0.3147(7) 0.5062(8) 0.151(9) Uani 1 1 d .
H1S1 H -0.5324 0.2793 0.5300 0.181 Uiso 1 1 calc R
H1S2 H -0.5133 0.3231 0.4720 0.181 Uiso 1 1 calc R

loop_
_atom_site_aniso_label
_atom_site_aniso_U_11
_atom_site_aniso_U_22
_atom_site_aniso_U_33
_atom_site_aniso_U_23
_atom_site_aniso_U_13
_atom_site_aniso_U_12
Rh1 0.0150(2) 0.0180(3) 0.0290(3) -0.0023(2) 0.0040(2) 0.00033(19)
Rh2 0.0195(3) 0.0185(3) 0.0339(3) -0.0025(2) 0.0074(2) -0.0015(2)
O4 0.020(2) 0.025(3) 0.032(3) 0.001(2) 0.007(2) 0.0020(19)
O1 0.037(3) 0.021(2) 0.025(3) -0.005(2) 0.009(2) -0.002(2)
O3 0.021(2) 0.031(3) 0.032(3) -0.002(2) 0.007(2) -0.003(2)
O2 0.032(3) 0.020(2) 0.034(3) -0.004(2) 0.002(2) -0.005(2)
N1 0.027(3) 0.018(3) 0.030(3) 0.006(2) 0.007(3) 0.007(2)
N2 0.023(3) 0.018(3) 0.056(4) -0.004(3) 0.009(3) -0.004(2)
N3 0.018(3) 0.021(3) 0.031(3) 0.005(2) 0.007(2) 0.006(2)
C40 0.040(5) 0.022(4) 0.052(5) 0.001(3) 0.010(4) -0.009(3)
C34 0.020(3) 0.028(4) 0.023(4) -0.002(3) 0.008(3) 0.008(3)
C35 0.018(3) 0.016(3) 0.035(4) -0.002(3) 0.006(3) 0.005(2)
N4 0.019(3) 0.022(3) 0.030(3) 0.000(2) 0.002(2) 0.006(2)
C3 0.014(3) 0.024(3) 0.031(4) -0.001(3) 0.004(3) 0.001(3)
C1 0.018(3) 0.023(4) 0.040(5) -0.007(3) 0.008(3) -0.002(3)
C31 0.023(4) 0.024(4) 0.034(4) -0.005(3) 0.008(3) 0.003(3)
C38 0.024(4) 0.018(3) 0.031(4) -0.006(3) 0.000(3) 0.009(3)
C36 0.027(4) 0.035(4) 0.030(4) -0.002(3) 0.008(3) 0.012(3)
C48 0.025(4) 0.031(4) 0.038(4) 0.005(3) 0.002(3) 0.001(3)
C4 0.018(4) 0.054(5) 0.049(5) 0.000(4) 0.004(3) -0.001(3)
C11 0.033(5) 0.044(5) 0.052(6) -0.009(4) 0.001(4) 0.009(4)
C18 0.025(4) 0.043(5) 0.061(6) 0.018(4) -0.002(4) 0.003(4)
C37 0.024(4) 0.035(4) 0.029(4) -0.002(3) 0.006(3) 0.006(3)
C14 0.030(4) 0.026(4) 0.071(6) -0.003(4) -0.007(4) -0.001(3)
C32 0.020(3) 0.022(4) 0.040(4) 0.003(3) 0.014(3) 0.002(3)
C33 0.031(4) 0.027(4) 0.023(4) -0.001(3) 0.010(3) 0.008(3)
C12 0.039(5) 0.041(5) 0.053(6) -0.019(4) -0.010(4) 0.014(4)
C15 0.026(4) 0.035(4) 0.057(6) -0.006(4) 0.005(4) -0.003(3)
C39 0.023(4) 0.029(4) 0.030(4) -0.005(3) 0.002(3) 0.002(3)
C24 0.074(7) 0.046(5) 0.037(5) -0.008(4) 0.024(5) -0.003(5)
C2 0.051(5) 0.023(4) 0.040(5) -0.001(3) 0.001(4) 0.000(3)
C42 0.035(5) 0.050(5) 0.040(5) 0.006(4) 0.005(4) -0.010(4)
C21 0.040(5) 0.048(6) 0.086(8) 0.013(5) 0.010(5) 0.003(4)
C28 0.052(6) 0.042(5) 0.051(6) 0.009(4) 0.022(4) -0.005(4)
C41 0.056(6) 0.042(5) 0.035(5) 0.004(4) 0.005(4) 0.008(4)
C16 0.033(5) 0.023(4) 0.098(8) 0.008(5) 0.017(5) 0.002(3)
C47 0.027(4) 0.050(5) 0.045(5) 0.002(4) -0.003(4) -0.006(4)
C13 0.037(5) 0.027(4) 0.062(6) -0.010(4) 0.005(4) -0.001(3)
C25 0.062(7) 0.063(7) 0.070(7) 0.029(6) 0.007(6) -0.006(5)
C19 0.045(5) 0.036(5) 0.049(6) 0.009(4) 0.007(4) 0.001(4)
C43 0.026(4) 0.042(5) 0.042(5) -0.002(4) 0.002(3) 0.002(3)
C27 0.056(6) 0.061(7) 0.051(6) 0.018(5) 0.009(5) 0.009(5)
C17 0.034(5) 0.047(5) 0.063(6) 0.010(5) 0.010(4) 0.002(4)
C44 0.045(6) 0.073(7) 0.060(7) 0.019(5) -0.006(5) -0.027(5)
C45 0.063(7) 0.074(8) 0.081(9) 0.010(6) -0.006(6) -0.039(6)
C20 0.037(5) 0.065(6) 0.026(4) 0.004(4) -0.005(4) 0.005(4)
C26 0.052(6) 0.049(6) 0.049(6) 0.015(4) 0.019(5) 0.014(4)
C23 0.092(9) 0.065(7) 0.049(6) -0.009(5) 0.012(6) -0.005(6)
B1 0.053(6) 0.032(5) 0.043(6) 0.006(4) 0.023(5) -0.006(4)
N5 0.023(3) 0.023(3) 0.029(3) 0.005(2) 0.001(2) 0.003(2)
N6 0.023(3) 0.027(3) 0.034(3) 0.000(3) 0.008(3) -0.001(2)
C5 0.023(4) 0.021(3) 0.033(4) -0.002(3) 0.011(3) 0.004(3)
Cl4S 0.0314(12) 0.0684(17) 0.092(2) -0.0274(15) 0.0000(12) 0.0026(11)
F12 0.039(3) 0.137(6) 0.046(3) 0.021(4) 0.000(3) -0.016(3)
F14 0.053(3) 0.044(3) 0.086(4) -0.002(3) 0.002(3) 0.005(3)
F13 0.069(5) 0.030(4) 0.453(19) -0.035(6) 0.106(8) -0.013(3)
C6 0.026(4) 0.037(4) 0.047(5) 0.001(4) 0.006(3) 0.000(3)
F24 0.057(4) 0.065(4) 0.093(5) -0.005(3) -0.037(3) 0.015(3)
C8 0.026(4) 0.048(5) 0.042(5) -0.005(4) 0.010(3) -0.001(3)
C7 0.036(4) 0.025(4) 0.031(4) -0.003(3) 0.010(3) -0.003(3)
Cl5S 0.0398(13) 0.104(2) 0.0578(16) -0.0284(15) -0.0032(11) 0.0114(13)
Cl3S 0.0593(18) 0.106(3) 0.084(2) 0.0130(18) -0.0098(16) -0.0031(17)
F23 0.049(3) 0.038(3) 0.060(3) -0.007(2) 0.010(3) 0.007(2)
F21 0.065(4) 0.066(4) 0.046(3) -0.009(3) 0.018(3) -0.002(3)
F22 0.082(4) 0.046(3) 0.077(4) -0.004(3) 0.030(3) -0.021(3)
B2 0.041(5) 0.029(5) 0.029(5) -0.002(4) -0.004(4) 0.001(4)
C2S 0.029(4) 0.040(5) 0.086(7) -0.002(5) 0.002(5) 0.002(4)
C22 0.054(6) 0.039(5) 0.044(5) -0.010(4) 0.022(4) 0.001(4)
C3S 0.047(6) 0.076(8) 0.091(9) -0.030(7) -0.023(6) 0.015(5)
C46 0.057(7) 0.077(8) 0.074(8) 0.009(6) -0.018(6) -0.036(6)
Cl6S 0.0530(16) 0.0548(17) 0.166(3) -0.0381(19) -0.0325(19) 0.0178(13)
F11 0.083(5) 0.330(14) 0.040(4) 0.065(6) 0.031(4) 0.074(7)
Cl2S 0.154(4) 0.064(2) 0.114(3) -0.012(2) -0.017(3) 0.010(2)
Cl1S 0.074(2) 0.201(5) 0.114(3) -0.049(3) -0.021(2) 0.018(3)
C1S 0.22(2) 0.120(13) 0.138(14) 0.049(11) 0.116(14) 0.119(14)

loop_
_atom_type_symbol
_atom_type_description
_atom_type_scat_dispersion_real
_atom_type_scat_dispersion_imag
_atom_type_scat_source
C C 0.0033 0.0016 'International Tables Vol C Tables 4.2.6.8 and 6.1.1.4'
H H 0.0000 0.0000 'International Tables Vol C Tables 4.2.6.8 and 6.1.1.4'
B B 0.0013 0.0007 'International Tables Vol C Tables 4.2.6.8 and 6.1.1.4'
N N 0.0061 0.0033 'International Tables Vol C Tables 4.2.6.8 and 6.1.1.4'
O O 0.0106 0.0060 'International Tables Vol C Tables 4.2.6.8 and 6.1.1.4'
F F 0.0171 0.0103 'International Tables Vol C Tables 4.2.6.8 and 6.1.1.4'
Rh Rh -1.1178 0.9187 'International Tables Vol C Tables 4.2.6.8 and 6.1.1.4'
Cl Cl 0.1484 0.1585 'International Tables Vol C Tables 4.2.6.8 and 6.1.1.4'

loop_
_geom_angle_atom_site_label_1
_geom_angle_atom_site_label_2
_geom_angle_atom_site_label_3
_geom_angle
N5 Rh1 O3 178.7(2)
N5 Rh1 O1 91.2(2)
O3 Rh1 O1 89.0(2)
N5 Rh1 N1 91.3(2)
O3 Rh1 N1 88.7(2)
O1 Rh1 N1 174.8(2)
N5 Rh1 N3 93.4(2)
O3 Rh1 N3 85.3(2)
O1 Rh1 N3 85.76(19)
N1 Rh1 N3 98.7(2)
N5 Rh1 Rh2 93.89(17)
O3 Rh1 Rh2 87.42(14)
O1 Rh1 Rh2 86.57(13)
N1 Rh1 Rh2 88.63(16)
N3 Rh1 Rh2 169.51(15)
N6 Rh2 N2 90.4(2)
N6 Rh2 O4 173.9(2)
N2 Rh2 O4 90.9(2)
N6 Rh2 O2 89.8(2)
N2 Rh2 O2 176.7(2)
O4 Rh2 O2 89.22(19)
N6 Rh2 Rh1 100.45(18)
N2 Rh2 Rh1 89.3(2)
O4 Rh2 Rh1 85.58(14)
O2 Rh2 Rh1 87.40(14)
C3 O4 Rh2 121.6(4)
C1 O1 Rh1 120.2(5)
C3 O3 Rh1 119.7(4)
C1 O2 Rh2 118.9(4)
C11 N1 C15 116.6(7)
C11 N1 Rh1 123.9(6)
C15 N1 Rh1 119.5(5)
C18 N2 C15 118.1(7)
C18 N2 Rh2 120.5(6)
C15 N2 Rh2 121.4(5)
C31 N3 C35 118.1(6)
C31 N3 Rh1 114.3(5)
C35 N3 Rh1 127.5(4)
C41 C40 C39 121.6(8)
C36 C34 C33 124.3(7)
C36 C34 C35 116.2(6)
C33 C34 C35 119.5(6)
N4 C35 N3 117.1(6)
N4 C35 C34 123.0(6)
N3 C35 C34 119.9(6)
C38 N4 C35 119.7(6)
O3 C3 O4 124.5(6)
O3 C3 C4 117.5(6)
O4 C3 C4 117.9(6)
O1 C1 O2 125.9(6)
O1 C1 C2 116.8(7)
O2 C1 C2 117.3(6)
N3 C31 C32 124.6(7)
N4 C38 C37 120.8(7)
N4 C38 C39 117.2(6)
C37 C38 C39 122.0(6)
C37 C36 C34 120.8(7)
C39 C48 C43 121.7(7)
N1 C11 C12 125.2(9)
N2 C18 C17 125.0(9)
N2 C18 C19 112.3(8)
C17 C18 C19 122.6(8)
C36 C37 C38 119.4(7)
C15 C14 C16 117.8(8)
C15 C14 C13 116.7(8)
C16 C14 C13 125.5(8)
C33 C32 C31 119.3(7)
C32 C33 C34 118.6(6)
C13 C12 C11 119.6(9)
N2 C15 N1 119.2(7)
N2 C15 C14 119.3(8)
N1 C15 C14 121.5(8)
C48 C39 C40 119.0(7)
C48 C39 C38 121.1(7)
C40 C39 C38 119.9(7)
C25 C24 C23 116.8(10)
C44 C42 C43 119.1(8)
C44 C42 C41 122.3(8)
C43 C42 C41 118.4(8)
C20 C21 C27 120.2(10)
C19 C28 C26 121.9(9)
C40 C41 C42 120.3(8)
C17 C16 C14 120.3(8)
C46 C47 C43 119.9(9)
C12 C13 C14 120.0(8)
C24 C25 C26 126.0(11)
C28 C19 C20 117.1(8)
C28 C19 C18 123.4(8)
C20 C19 C18 119.2(7)
C47 C43 C42 119.6(8)
C47 C43 C48 121.5(8)
C42 C43 C48 118.8(7)
C26 C27 C21 118.9(10)
C26 C27 C22 120.3(9)
C21 C27 C22 120.8(10)
C16 C17 C18 119.3(9)
C45 C44 C42 120.1(10)
C44 C45 C46 121.0(10)
C21 C20 C19 122.1(9)
C25 C26 C28 123.5(10)
C25 C26 C27 117.1(10)
C28 C26 C27 119.4(8)
C22 C23 C24 121.7(9)
F12 B1 F13 111.6(9)
F12 B1 F11 108.4(9)
F13 B1 F11 112.2(10)
F12 B1 F14 110.8(8)
F13 B1 F14 104.6(8)
F11 B1 F14 109.2(8)
C5 N5 Rh1 176.8(6)
C7 N6 Rh2 170.3(6)
N5 C5 C6 178.0(8)
N6 C7 C8 178.6(9)
F21 B2 F24 108.3(8)
F21 B2 F22 108.9(7)
F24 B2 F22 111.8(7)
F21 B2 F23 109.6(7)
F24 B2 F23 109.1(7)
F22 B2 F23 109.2(7)
Cl4S C2S Cl3S 108.0(5)
C23 C22 C27 117.6(9)
Cl5S C3S Cl6S 113.2(6)
C47 C46 C45 120.2(9)
Cl2S C1S Cl1S 106.3(7)

loop_
_geom_bond_atom_site_label_1
_geom_bond_atom_site_label_2
_geom_bond_distance
Rh1 N5 1.975(6)
Rh1 O3 2.018(5)
Rh1 O1 2.038(5)
Rh1 N1 2.044(5)
Rh1 N3 2.199(6)
Rh1 Rh2 2.4615(9)
Rh2 N6 1.985(6)
Rh2 N2 2.002(6)
Rh2 O4 2.014(4)
Rh2 O2 2.042(5)
O4 C3 1.265(8)
O1 C1 1.267(8)
O3 C3 1.256(8)
O2 C1 1.274(9)
N1 C11 1.275(10)
N1 C15 1.401(10)
N2 C18 1.287(10)
N2 C15 1.399(10)
N3 C31 1.311(9)
N3 C35 1.389(9)
C40 C41 1.381(11)
C40 C39 1.393(11)
C34 C36 1.403(10)
C34 C33 1.420(10)
C34 C35 1.422(10)
C35 N4 1.342(8)
N4 C38 1.311(9)
C3 C4 1.491(9)
C1 C2 1.482(10)
C31 C32 1.408(10)
C38 C37 1.447(10)
C38 C39 1.477(10)
C36 C37 1.338(10)
C48 C39 1.378(10)
C48 C43 1.420(11)
C11 C12 1.417(12)
C18 C17 1.386(12)
C18 C19 1.521(13)
C14 C15 1.401(11)
C14 C16 1.437(13)
C14 C13 1.447(12)
C32 C33 1.346(10)
C12 C13 1.283(12)
C24 C25 1.320(14)
C24 C23 1.466(14)
C42 C44 1.405(12)
C42 C43 1.417(11)
C42 C41 1.426(12)
C21 C20 1.327(13)
C21 C27 1.440(13)
C28 C19 1.379(11)
C28 C26 1.402(13)
C16 C17 1.289(13)
C47 C46 1.360(12)
C47 C43 1.410(11)
C25 C26 1.393(13)
C19 C20 1.463(12)
C27 C26 1.414(14)
C27 C22 1.452(13)
C44 C45 1.356(14)
C45 C46 1.415(15)
C23 C22 1.375(14)
B1 F12 1.336(10)
B1 F13 1.336(12)
B1 F11 1.336(12)
B1 F14 1.402(11)
N5 C5 1.127(8)
N6 C7 1.127(9)
C5 C6 1.457(10)
Cl4S C2S 1.750(10)
F24 B2 1.374(10)
C8 C7 1.464(10)
Cl5S C3S 1.720(11)
Cl3S C2S 1.782(10)
F23 B2 1.382(10)
F21 B2 1.355(10)
F22 B2 1.376(10)
C3S Cl6S 1.740(10)
Cl2S C1S 1.638(17)
Cl1S C1S 1.87(2)
